data_4127689
loop_
_publ_author_name
'Wu, Zhi-Chen'
'Boger, Dale L.'

_publ_section_title
;
 Synthesis, Characterization, and Cycloaddition Reactivity of a Monocyclic
 Aromatic 1,2,3,5-Tetrazine.
;
_journal_issue 41
_journal_name_full 'Journal of the American Chemical Society'
_journal_page_first 16388
_journal_page_last 16397
_journal_paper_doi 10.1021/jacs.9b07744
_journal_volume 141
_journal_year 2019
_chemical_formula_moiety '2(C26 H16 N8 O8), C1 H1 Cl3'
_chemical_formula_sum 'C53 H33 Cl3 N16 O16'
_chemical_formula_weight 1256.30
_space_group_crystal_system monoclinic
_space_group_IT_number 14
_space_group_name_Hall '-P 2yn'
_space_group_name_H-M_alt 'P 1 21/n 1'
_symmetry_space_group_name_Hall '-P 2yn'
_symmetry_space_group_name_H-M 'P 1 21/n 1'
_atom_sites_solution_hydrogens geom
_audit_creation_date 2018-10-11
_audit_creation_method
;
Olex2 1.2
(compiled 2018.05.29 svn.r3508 for OlexSys, GUI svn.r5506)
;
_cell_angle_alpha 90
_cell_angle_beta 115.2070(10)
_cell_angle_gamma 90
_cell_formula_units_Z 4
_cell_length_a 13.2215(4)
_cell_length_b 31.0295(7)
_cell_length_c 14.5700(4)
_cell_measurement_reflns_used 9880
_cell_measurement_temperature 100(2)
_cell_measurement_theta_max 25.39
_cell_measurement_theta_min 2.18
_cell_volume 5408.2(3)
_computing_cell_refinement 'SAINT V8.38A (?, 2016)'
_computing_data_collection 'APEX2 v2013.6-2 (Bruker, 2013)'
_computing_data_reduction 'SAINT V8.38A (?, 2016)'
_computing_molecular_graphics 'Olex2 (Dolomanov et al., 2009)'
_computing_publication_material 'Olex2 (Dolomanov et al., 2009)'
_computing_structure_refinement 'XL (Sheldrick, 2008)'
_computing_structure_solution 'ShelXT (Sheldrick, 2015)'
_diffrn_ambient_temperature 100.0
_diffrn_detector 'Bruker APEX-II CCD'
_diffrn_detector_area_resol_mean 7.9
_diffrn_detector_type 'CCD Area Detector'
_diffrn_measured_fraction_theta_full 1.000
_diffrn_measured_fraction_theta_max 1.000
_diffrn_measurement_device 'Kappa Four-Circle Diffractometer'
_diffrn_measurement_device_type 'Bruker APEX II Ultra'
_diffrn_measurement_method '\w and \f scans'
_diffrn_radiation_monochromator 'Double Bounce Multilayer Mirrors'
_diffrn_radiation_probe x-ray
_diffrn_radiation_type MoK\a
_diffrn_radiation_wavelength 0.71073
_diffrn_reflns_av_R_equivalents 0.0447
_diffrn_reflns_av_unetI/netI 0.0359
_diffrn_reflns_Laue_measured_fraction_full 1.000
_diffrn_reflns_Laue_measured_fraction_max 1.000
_diffrn_reflns_limit_h_max 15
_diffrn_reflns_limit_h_min -15
_diffrn_reflns_limit_k_max 36
_diffrn_reflns_limit_k_min -37
_diffrn_reflns_limit_l_max 16
_diffrn_reflns_limit_l_min -17
_diffrn_reflns_number 59891
_diffrn_reflns_point_group_measured_fraction_full 1.000
_diffrn_reflns_point_group_measured_fraction_max 1.000
_diffrn_reflns_theta_full 25.242
_diffrn_reflns_theta_max 25.349
_diffrn_reflns_theta_min 1.312
_diffrn_source 'Micro Focus Rotating Anode'
_diffrn_source_type 'Bruker TXS'
_diffrn_standards_number 0
_exptl_absorpt_coefficient_mu 0.259
_exptl_absorpt_correction_T_max 0.4903
_exptl_absorpt_correction_T_min 0.4553
_exptl_absorpt_correction_type multi-scan
_exptl_absorpt_process_details
'SADABS-2016/2 (Bruker,2016/2) was used for absorption correction. wR2(int) was 0.0823 before and 0.0474 after correction. The Ratio of minimum to maximum transmission is 0.9286. The \l/2 correction factor is Not present.'
_exptl_crystal_colour orange
_exptl_crystal_colour_primary orange
_exptl_crystal_density_diffrn 1.543
_exptl_crystal_description block
_exptl_crystal_F_000 2568
_exptl_crystal_size_max 0.15
_exptl_crystal_size_mid 0.125
_exptl_crystal_size_min 0.125
_refine_diff_density_max 1.110
_refine_diff_density_min -0.999
_refine_diff_density_rms 0.062
_refine_ls_extinction_method none
_refine_ls_goodness_of_fit_ref 1.020
_refine_ls_hydrogen_treatment constr
_refine_ls_matrix_type full
_refine_ls_number_parameters 806
_refine_ls_number_reflns 9895
_refine_ls_number_restraints 6
_refine_ls_restrained_S_all 1.021
_refine_ls_R_factor_all 0.0700
_refine_ls_R_factor_gt 0.0496
_refine_ls_shift/su_max 0.000
_refine_ls_shift/su_mean 0.000
_refine_ls_structure_factor_coef Fsqd
_refine_ls_weighting_details 'w=1/[\s^2^(Fo^2^)+(0.0540P)^2^+7.4841P] where P=(Fo^2^+2Fc^2^)/3'
_refine_ls_weighting_scheme calc
_refine_ls_wR_factor_gt 0.1173
_refine_ls_wR_factor_ref 0.1285
_reflns_Friedel_coverage 0.000
_reflns_number_gt 7615
_reflns_number_total 9895
_reflns_threshold_expression 'I > 2\s(I)'
_cod_data_source_file ja9b07744_si_003.cif
_cod_data_source_block boger92
_cod_depositor_comments
;
The following automatic conversions were performed:

'_diffrn_radiation_probe' value 'X-ray' changed to 'x-ray' according
to
/home/data/users/saulius/crontab/automatic-downloads/current/ACS/lib/dictionaries/cif_core.dic
dictionary named 'cif_core.dic' version 2.4.2 from 2011-04-26.

Automatic conversion script
Id: cif_fix_values 4973 2017-02-22 13:04:09Z antanas 
;
_cod_database_code 4127689
_shelx_shelxl_version_number 2014/7
_shelx_space_group_comment
;
The symmetry employed for this shelxl refinement is uniquely defined
by the following loop, which should always be used as a source of
symmetry information in preference to the above space-group names.
They are only intended as comments.
;
_shelx_estimated_absorpt_t_max 0.968
_shelx_estimated_absorpt_t_min 0.962
_olex2_refinement_description
;
1. Fixed Uiso
 At 1.2 times of:
  All C(H) groups
2. Restrained distances
 Cl2A-C1A \\sim Cl2B-C1B
 with sigma of 0.02
 Cl1A-C1A \\sim Cl1B-C1B
 with sigma of 0.02
 Cl3A-C1A \\sim Cl3B-C1B
 with sigma of 0.02
 Cl2A-Cl1A \\sim Cl2B-Cl1B
 with sigma of 0.04
 Cl2A-Cl3A \\sim Cl2B-Cl3B
 with sigma of 0.04
 Cl1A-Cl3A \\sim Cl1B-Cl3B
 with sigma of 0.04
3. Uiso/Uaniso restraints and constraints
Uanis(C1B) = Uanis(C1A)
Uanis(Cl1B) = Uanis(Cl1A)
Uanis(Cl2A) = Uanis(Cl2B)
Uanis(Cl3A) = Uanis(Cl3B)
4. Others
 Sof(Cl1B)=Sof(Cl2B)=Sof(Cl3B)=Sof(C1B)=Sof(H1B)=1-FVAR(1)
 Sof(Cl1A)=Sof(Cl2A)=Sof(Cl3A)=Sof(C1A)=Sof(H1A)=FVAR(1)
5.a Ternary CH refined with riding coordinates:
 C1A(H1A), C1B(H1B)
5.b Aromatic/amide H refined with riding coordinates:
 C4(H4), C5(H5), C6(H6), C7(H7), C8(H8), C10(H10), C11(H11), C12(H12),
 C13(H13), C14(H14), C16(H16), C17(H17), C19(H19), C20(H20), C23(H23), C25(H25),
  C4'(H4'), C5'(H5'), C6'(H6'), C7'(H7'), C8'(H8'), C10'(H10'), C11'(H11'),
 C12'(H12'), C13'(H13'), C14'(H14'), C16'(H16'), C17'(H17'), C19'(H19'),
 C20'(H20'), C23'(H23'), C25'(H25')
;
_olex2_submission_special_instructions 'No special instructions were received'

loop_
_space_group_symop_operation_xyz
'x, y, z'
'-x+1/2, y+1/2, -z+1/2'
'-x, -y, -z'
'x-1/2, -y-1/2, z-1/2'

loop_
_atom_site_label
_atom_site_type_symbol
_atom_site_fract_x
_atom_site_fract_y
_atom_site_fract_z
_atom_site_U_iso_or_equiv
_atom_site_adp_type
_atom_site_occupancy
_atom_site_site_symmetry_order
_atom_site_calc_flag
_atom_site_refinement_flags_posn
_atom_site_refinement_flags_occupancy
_atom_site_disorder_assembly
_atom_site_disorder_group
O1 O 0.72141(15) 0.45088(6) 0.12912(15) 0.0289(5) Uani 1 1 d . . . .
O2 O 0.62384(17) 0.42715(7) -0.02299(15) 0.0342(5) Uani 1 1 d . . . .
O3 O 0.34526(17) 0.42118(7) 0.47828(14) 0.0325(5) Uani 1 1 d . . . .
O4 O 0.37740(15) 0.39795(6) 0.35276(14) 0.0256(4) Uani 1 1 d . . . .
O9 O -0.11343(15) 0.39630(6) 0.07171(15) 0.0292(5) Uani 1 1 d . . . .
O10 O -0.04005(19) 0.33822(7) 0.04338(15) 0.0379(5) Uani 1 1 d . . . .
O11 O -0.04873(16) 0.29149(6) 0.39361(15) 0.0268(4) Uani 1 1 d . . . .
O12 O 0.11579(18) 0.30008(7) 0.51725(15) 0.0328(5) Uani 1 1 d . . . .
N1 N 0.23496(16) 0.47668(7) 0.10090(15) 0.0163(4) Uani 1 1 d . . . .
N2 N 0.21210(17) 0.45917(6) 0.24794(16) 0.0170(5) Uani 1 1 d . . . .
N3 N 0.16358(17) 0.42193(7) 0.19220(15) 0.0166(4) Uani 1 1 d . . . .
N4 N 0.10013(17) 0.42446(7) 0.08817(15) 0.0164(4) Uani 1 1 d . . . .
N5 N 0.63192(18) 0.44208(7) 0.05778(18) 0.0232(5) Uani 1 1 d . . . .
N6 N 0.31664(18) 0.40345(7) 0.39626(16) 0.0208(5) Uani 1 1 d . . . .
N7 N 0.0458(2) 0.30685(7) 0.43043(17) 0.0233(5) Uani 1 1 d . . . .
N8 N -0.04465(18) 0.36755(7) 0.09772(16) 0.0204(5) Uani 1 1 d . . . .
C1 C 0.2451(2) 0.48622(8) 0.20028(19) 0.0165(5) Uani 1 1 d . . . .
C2 C 0.1366(2) 0.45213(8) 0.04393(19) 0.0159(5) Uani 1 1 d . . . .
C3 C 0.2841(2) 0.52917(8) 0.2448(2) 0.0181(5) Uani 1 1 d . . . .
C4 C 0.3278(2) 0.53484(9) 0.3496(2) 0.0233(6) Uani 1 1 d . . . .
H4 H 0.3383 0.5107 0.3928 0.028 Uiso 1 1 calc R . . .
C5 C 0.3558(2) 0.57579(9) 0.3906(2) 0.0289(7) Uani 1 1 d . . . .
H5 H 0.3862 0.5796 0.4620 0.035 Uiso 1 1 calc R . . .
C6 C 0.3398(2) 0.61124(9) 0.3276(2) 0.0307(7) Uani 1 1 d . . . .
H6 H 0.3578 0.6393 0.3558 0.037 Uiso 1 1 calc R . . .
C7 C 0.2975(2) 0.60554(9) 0.2237(2) 0.0271(6) Uani 1 1 d . . . .
H7 H 0.2866 0.6298 0.1807 0.033 Uiso 1 1 calc R . . .
C8 C 0.2708(2) 0.56451(8) 0.1817(2) 0.0217(6) Uani 1 1 d . . . .
H8 H 0.2437 0.5606 0.1105 0.026 Uiso 1 1 calc R . . .
C9 C 0.0750(2) 0.45967(8) -0.06545(19) 0.0168(5) Uani 1 1 d . . . .
C10 C 0.0844(2) 0.49893(9) -0.10756(19) 0.0201(6) Uani 1 1 d . . . .
H10 H 0.1269 0.5216 -0.0648 0.024 Uiso 1 1 calc R . . .
C11 C 0.0317(2) 0.50497(9) -0.2119(2) 0.0238(6) Uani 1 1 d . . . .
H11 H 0.0384 0.5318 -0.2404 0.029 Uiso 1 1 calc R . . .
C12 C -0.0304(2) 0.47197(9) -0.2746(2) 0.0259(6) Uani 1 1 d . . . .
H12 H -0.0658 0.4760 -0.3460 0.031 Uiso 1 1 calc R . . .
C13 C -0.0408(2) 0.43285(9) -0.2325(2) 0.0258(6) Uani 1 1 d . . . .
H13 H -0.0838 0.4103 -0.2755 0.031 Uiso 1 1 calc R . . .
C14 C 0.0108(2) 0.42656(9) -0.1289(2) 0.0214(6) Uani 1 1 d . . . .
H14 H 0.0029 0.3999 -0.1008 0.026 Uiso 1 1 calc R . . .
C15 C 0.3351(2) 0.46862(7) 0.08886(19) 0.0153(5) Uani 1 1 d . . . .
C16 C 0.4383(2) 0.47148(8) 0.1725(2) 0.0203(6) Uani 1 1 d . . . .
H16 H 0.4418 0.4795 0.2367 0.024 Uiso 1 1 calc R . . .
C17 C 0.5358(2) 0.46269(8) 0.1626(2) 0.0211(6) Uani 1 1 d . . . .
H17 H 0.6063 0.4649 0.2194 0.025 Uiso 1 1 calc R . . .
C18 C 0.5292(2) 0.45069(8) 0.0693(2) 0.0182(5) Uani 1 1 d . . . .
C19 C 0.4282(2) 0.44768(8) -0.0145(2) 0.0190(5) Uani 1 1 d . . . .
H19 H 0.4255 0.4395 -0.0783 0.023 Uiso 1 1 calc R . . .
C20 C 0.3310(2) 0.45654(8) -0.00519(19) 0.0180(5) Uani 1 1 d . . . .
H20 H 0.2610 0.4545 -0.0627 0.022 Uiso 1 1 calc R . . .
C21 C 0.1336(2) 0.39151(8) 0.24536(19) 0.0166(5) Uani 1 1 d . . . .
C22 C 0.0366(2) 0.36599(8) 0.20488(19) 0.0166(5) Uani 1 1 d . . . .
C23 C 0.0081(2) 0.33805(8) 0.2640(2) 0.0186(5) Uani 1 1 d . . . .
H23 H -0.0579 0.3211 0.2347 0.022 Uiso 1 1 calc R . . .
C24 C 0.0772(2) 0.33526(8) 0.3665(2) 0.0201(6) Uani 1 1 d . . . .
C25 C 0.1757(2) 0.35819(8) 0.4102(2) 0.0204(6) Uani 1 1 d . . . .
H25 H 0.2232 0.3556 0.4805 0.024 Uiso 1 1 calc R . . .
C26 C 0.2033(2) 0.38497(8) 0.34904(19) 0.0178(5) Uani 1 1 d . . . .
O1' O 0.19895(19) 0.49311(7) 0.55479(18) 0.0438(6) Uani 1 1 d . . . .
O2' O 0.37669(18) 0.50026(6) 0.60283(15) 0.0324(5) Uani 1 1 d . . . .
O3' O 0.26632(15) 0.32336(6) 1.18640(14) 0.0263(4) Uani 1 1 d . . . .
O4' O 0.31916(15) 0.37634(6) 1.11979(14) 0.0228(4) Uani 1 1 d . . . .
O9' O 0.76084(15) 0.28325(6) 1.16017(15) 0.0285(5) Uani 1 1 d . . . .
O10' O 0.71144(16) 0.34988(6) 1.11971(15) 0.0274(4) Uani 1 1 d . . . .
O11' O 0.75137(17) 0.27716(7) 1.50038(15) 0.0334(5) Uani 1 1 d . . . .
O12' O 0.59662(19) 0.29542(8) 1.50797(16) 0.0425(6) Uani 1 1 d . . . .
N1' N 0.36340(16) 0.33412(6) 0.84985(15) 0.0157(4) Uani 1 1 d . . . .
N2' N 0.34250(16) 0.31755(6) 0.99756(15) 0.0154(4) Uani 1 1 d . . . .
N3' N 0.45791(16) 0.32559(6) 1.04224(15) 0.0154(4) Uani 1 1 d . . . .
N4' N 0.51863(17) 0.30893(6) 0.99149(16) 0.0167(5) Uani 1 1 d . . . .
N5' N 0.2958(2) 0.48209(7) 0.60556(18) 0.0269(5) Uani 1 1 d . . . .
N6' N 0.33546(17) 0.34236(7) 1.16629(16) 0.0181(5) Uani 1 1 d . . . .
N7' N 0.6549(2) 0.29073(7) 1.46217(17) 0.0277(5) Uani 1 1 d . . . .
N8' N 0.70294(17) 0.31495(7) 1.15461(16) 0.0212(5) Uani 1 1 d . . . .
C1' C 0.2963(2) 0.32274(7) 0.90117(19) 0.0153(5) Uani 1 1 d . . . .
C2' C 0.4701(2) 0.31409(8) 0.89539(19) 0.0157(5) Uani 1 1 d . . . .
C3' C 0.1764(2) 0.31271(8) 0.84444(19) 0.0162(5) Uani 1 1 d . . . .
C4' C 0.1062(2) 0.31536(8) 0.8943(2) 0.0187(5) Uani 1 1 d . . . .
H4' H 0.1357 0.3238 0.9635 0.022 Uiso 1 1 calc R . . .
C5' C -0.0062(2) 0.30560(8) 0.8421(2) 0.0221(6) Uani 1 1 d . . . .
H5' H -0.0538 0.3074 0.8757 0.027 Uiso 1 1 calc R . . .
C6' C -0.0499(2) 0.29323(8) 0.7412(2) 0.0215(6) Uani 1 1 d . . . .
H6' H -0.1272 0.2866 0.7059 0.026 Uiso 1 1 calc R . . .
C7' C 0.0192(2) 0.29047(8) 0.6917(2) 0.0192(6) Uani 1 1 d . . . .
H7' H -0.0106 0.2818 0.6226 0.023 Uiso 1 1 calc R . . .
C8' C 0.1318(2) 0.30038(8) 0.74299(19) 0.0171(5) Uani 1 1 d . . . .
H8' H 0.1788 0.2988 0.7087 0.020 Uiso 1 1 calc R . . .
C9' C 0.5223(2) 0.29537(8) 0.8328(2) 0.0184(5) Uani 1 1 d . . . .
C10' C 0.4581(2) 0.28536(8) 0.7313(2) 0.0213(6) Uani 1 1 d . . . .
H10' H 0.3803 0.2915 0.7008 0.026 Uiso 1 1 calc R . . .
C11' C 0.5083(3) 0.26633(9) 0.6748(2) 0.0280(6) Uani 1 1 d . . . .
H11' H 0.4645 0.2593 0.6056 0.034 Uiso 1 1 calc R . . .
C12' C 0.6216(3) 0.25762(9) 0.7189(2) 0.0308(7) Uani 1 1 d . . . .
H12' H 0.6555 0.2447 0.6799 0.037 Uiso 1 1 calc R . . .
C13' C 0.6855(2) 0.26771(9) 0.8194(2) 0.0297(7) Uani 1 1 d . . . .
H13' H 0.7633 0.2616 0.8494 0.036 Uiso 1 1 calc R . . .
C14' C 0.6367(2) 0.28679(9) 0.8769(2) 0.0235(6) Uani 1 1 d . . . .
H14' H 0.6810 0.2939 0.9459 0.028 Uiso 1 1 calc R . . .
C15' C 0.3452(2) 0.37183(8) 0.78952(18) 0.0161(5) Uani 1 1 d . . . .
C16' C 0.2448(2) 0.39463(8) 0.7561(2) 0.0211(6) Uani 1 1 d . . . .
H16' H 0.1873 0.3852 0.7740 0.025 Uiso 1 1 calc R . . .
C17' C 0.2293(2) 0.43102(8) 0.6969(2) 0.0247(6) Uani 1 1 d . . . .
H17' H 0.1610 0.4466 0.6736 0.030 Uiso 1 1 calc R . . .
C18' C 0.3141(2) 0.44462(8) 0.6719(2) 0.0219(6) Uani 1 1 d . . . .
C19' C 0.4155(2) 0.42404(8) 0.7082(2) 0.0208(6) Uani 1 1 d . . . .
H19' H 0.4740 0.4347 0.6931 0.025 Uiso 1 1 calc R . . .
C20' C 0.4313(2) 0.38759(8) 0.76690(19) 0.0196(6) Uani 1 1 d . . . .
H20' H 0.5012 0.3731 0.7922 0.024 Uiso 1 1 calc R . . .
C21' C 0.5090(2) 0.32132(7) 1.14649(18) 0.0150(5) Uani 1 1 d . . . .
C22' C 0.6235(2) 0.31166(8) 1.20068(19) 0.0172(5) Uani 1 1 d . . . .
C23' C 0.6716(2) 0.30113(8) 1.30218(19) 0.0201(6) Uani 1 1 d . . . .
H23' H 0.7483 0.2933 1.3354 0.024 Uiso 1 1 calc R . . .
C24' C 0.6058(2) 0.30218(8) 1.35434(19) 0.0203(6) Uani 1 1 d . . . .
C25' C 0.4955(2) 0.31472(8) 1.3081(2) 0.0205(6) Uani 1 1 d . . . .
H25' H 0.4521 0.3164 1.3459 0.025 Uiso 1 1 calc R . . .
C26' C 0.4490(2) 0.32474(8) 1.20655(19) 0.0161(5) Uani 1 1 d . . . .
Cl1A Cl 0.00313(8) 0.56319(3) 0.53030(8) 0.0541(3) Uani 0.9107(14) 1 d D P A 1
Cl2A Cl 0.11061(16) 0.63277(5) 0.47131(10) 0.0606(5) Uani 0.9107(14) 1 d D P A 1
Cl3A Cl 0.20489(10) 0.59898(3) 0.67554(7) 0.0590(3) Uani 0.9107(14) 1 d D P A 1
C1A C 0.1309(3) 0.58656(13) 0.5468(3) 0.0392(10) Uani 0.9107(14) 1 d D P A 1
H1A H 0.1747 0.5650 0.5275 0.047 Uiso 0.9107(14) 1 calc R P A 1
Cl1B Cl 0.0753(9) 0.5745(3) 0.5996(9) 0.0541(3) Uani 0.0893(14) 1 d D P A 2
Cl2B Cl 0.075(2) 0.6278(6) 0.4483(14) 0.0606(5) Uani 0.0893(14) 1 d D P A 2
Cl3B Cl 0.2874(9) 0.5973(3) 0.6275(7) 0.0590(3) Uani 0.0893(14) 1 d D P A 2
C1B C 0.1550(16) 0.5875(11) 0.5322(19) 0.0392(10) Uani 0.0893(14) 1 d D P A 2
H1B H 0.1583 0.5618 0.4922 0.047 Uiso 0.0893(14) 1 calc R P A 2

loop_
_atom_site_aniso_label
_atom_site_aniso_U_11
_atom_site_aniso_U_22
_atom_site_aniso_U_33
_atom_site_aniso_U_23
_atom_site_aniso_U_13
_atom_site_aniso_U_12
O1 0.0206(10) 0.0327(11) 0.0368(12) 0.0032(9) 0.0156(9) 0.0002(8)
O2 0.0338(12) 0.0508(13) 0.0281(12) 0.0028(10) 0.0229(10) 0.0109(10)
O3 0.0345(11) 0.0432(12) 0.0170(11) -0.0114(9) 0.0084(9) -0.0083(9)
O4 0.0212(9) 0.0305(11) 0.0269(11) -0.0030(8) 0.0119(9) 0.0008(8)
O9 0.0205(10) 0.0342(11) 0.0338(12) 0.0113(9) 0.0126(9) 0.0053(9)
O10 0.0583(14) 0.0294(11) 0.0230(11) -0.0059(9) 0.0144(10) -0.0007(10)
O11 0.0320(11) 0.0250(10) 0.0305(11) 0.0017(8) 0.0201(9) -0.0032(9)
O12 0.0427(12) 0.0381(12) 0.0187(11) 0.0069(9) 0.0141(10) -0.0016(10)
N1 0.0150(10) 0.0206(11) 0.0153(11) -0.0042(9) 0.0084(9) -0.0038(8)
N2 0.0173(10) 0.0161(11) 0.0187(12) -0.0034(9) 0.0087(9) -0.0012(8)
N3 0.0174(10) 0.0190(11) 0.0134(11) -0.0014(8) 0.0065(9) -0.0025(9)
N4 0.0165(10) 0.0195(11) 0.0141(11) 0.0000(8) 0.0074(9) 0.0004(8)
N5 0.0232(12) 0.0230(12) 0.0290(14) 0.0075(10) 0.0166(11) 0.0046(10)
N6 0.0229(11) 0.0227(12) 0.0164(12) 0.0006(9) 0.0080(10) 0.0013(9)
N7 0.0325(13) 0.0227(12) 0.0198(13) 0.0009(9) 0.0161(11) 0.0022(10)
N8 0.0213(11) 0.0213(12) 0.0201(12) 0.0012(10) 0.0102(10) -0.0036(10)
C1 0.0140(12) 0.0214(13) 0.0148(13) -0.0021(10) 0.0067(10) 0.0011(10)
C2 0.0143(12) 0.0173(12) 0.0188(14) -0.0023(10) 0.0095(10) 0.0003(10)
C3 0.0161(12) 0.0191(13) 0.0232(15) -0.0042(11) 0.0121(11) -0.0011(10)
C4 0.0228(14) 0.0253(14) 0.0242(15) -0.0042(11) 0.0121(12) -0.0038(11)
C5 0.0277(15) 0.0341(16) 0.0266(16) -0.0135(13) 0.0132(13) -0.0073(12)
C6 0.0314(15) 0.0229(15) 0.0443(19) -0.0136(13) 0.0225(14) -0.0087(12)
C7 0.0267(14) 0.0194(14) 0.0427(19) 0.0011(12) 0.0220(14) -0.0023(11)
C8 0.0204(13) 0.0241(14) 0.0267(15) -0.0023(11) 0.0159(12) -0.0014(11)
C9 0.0137(12) 0.0227(13) 0.0168(13) 0.0001(10) 0.0091(10) 0.0007(10)
C10 0.0180(13) 0.0238(14) 0.0206(14) -0.0025(11) 0.0101(11) 0.0006(10)
C11 0.0240(14) 0.0274(15) 0.0244(15) 0.0069(12) 0.0146(12) 0.0073(12)
C12 0.0216(14) 0.0400(17) 0.0167(14) 0.0027(12) 0.0089(11) 0.0061(12)
C13 0.0187(13) 0.0359(16) 0.0215(15) -0.0052(12) 0.0072(11) -0.0021(12)
C14 0.0199(13) 0.0247(14) 0.0221(15) -0.0006(11) 0.0114(11) -0.0015(11)
C15 0.0183(12) 0.0124(12) 0.0194(14) -0.0005(10) 0.0119(11) -0.0021(10)
C16 0.0221(13) 0.0233(14) 0.0175(14) -0.0037(11) 0.0102(11) -0.0005(11)
C17 0.0166(13) 0.0245(14) 0.0221(15) -0.0003(11) 0.0083(11) -0.0009(11)
C18 0.0207(13) 0.0149(12) 0.0262(15) 0.0038(10) 0.0170(11) 0.0016(10)
C19 0.0260(14) 0.0165(12) 0.0207(14) -0.0025(10) 0.0158(12) -0.0013(10)
C20 0.0186(13) 0.0191(13) 0.0167(14) 0.0000(10) 0.0080(11) -0.0016(10)
C21 0.0195(12) 0.0163(12) 0.0187(14) 0.0001(10) 0.0127(11) 0.0044(10)
C22 0.0192(12) 0.0167(12) 0.0167(13) -0.0021(10) 0.0104(11) 0.0019(10)
C23 0.0205(13) 0.0161(12) 0.0238(15) -0.0012(10) 0.0138(11) 0.0006(10)
C24 0.0285(14) 0.0193(13) 0.0190(14) 0.0016(11) 0.0163(12) 0.0018(11)
C25 0.0240(13) 0.0224(13) 0.0161(14) -0.0003(11) 0.0098(11) 0.0042(11)
C26 0.0178(12) 0.0200(13) 0.0169(14) -0.0021(10) 0.0086(11) 0.0008(10)
O1' 0.0410(13) 0.0342(12) 0.0550(15) 0.0220(11) 0.0192(12) 0.0113(10)
O2' 0.0452(12) 0.0240(10) 0.0299(12) 0.0031(9) 0.0178(10) -0.0095(9)
O3' 0.0239(10) 0.0297(11) 0.0317(11) -0.0008(8) 0.0182(9) -0.0066(8)
O4' 0.0271(10) 0.0193(10) 0.0240(10) 0.0016(8) 0.0130(8) 0.0045(8)
O9' 0.0231(10) 0.0325(11) 0.0305(11) 0.0025(9) 0.0119(9) 0.0087(9)
O10' 0.0292(10) 0.0257(10) 0.0301(11) 0.0013(9) 0.0153(9) -0.0087(8)
O11' 0.0359(12) 0.0354(11) 0.0189(11) 0.0047(9) 0.0020(9) 0.0032(9)
O12' 0.0551(15) 0.0583(15) 0.0209(12) 0.0066(10) 0.0227(11) 0.0110(12)
N1' 0.0166(10) 0.0177(11) 0.0151(11) 0.0035(8) 0.0092(9) 0.0013(8)
N2' 0.0139(10) 0.0170(10) 0.0161(12) -0.0007(8) 0.0070(9) -0.0014(8)
N3' 0.0138(10) 0.0186(11) 0.0149(11) 0.0000(8) 0.0071(9) -0.0002(8)
N4' 0.0176(10) 0.0180(11) 0.0187(12) -0.0006(9) 0.0116(9) 0.0007(8)
N5' 0.0365(14) 0.0193(12) 0.0254(13) 0.0010(10) 0.0138(11) 0.0039(11)
N6' 0.0216(11) 0.0184(11) 0.0169(11) -0.0027(9) 0.0106(9) -0.0021(9)
N7' 0.0366(14) 0.0250(13) 0.0171(13) 0.0006(10) 0.0073(11) -0.0010(11)
N8' 0.0187(11) 0.0244(12) 0.0185(12) -0.0016(9) 0.0060(9) -0.0022(10)
C1' 0.0195(12) 0.0129(12) 0.0168(14) 0.0008(10) 0.0108(11) 0.0019(10)
C2' 0.0174(12) 0.0143(12) 0.0174(14) 0.0015(10) 0.0093(11) -0.0025(10)
C3' 0.0183(12) 0.0136(12) 0.0164(13) 0.0022(10) 0.0072(10) 0.0015(10)
C4' 0.0200(13) 0.0212(13) 0.0165(14) -0.0022(10) 0.0092(11) -0.0013(10)
C5' 0.0210(13) 0.0247(14) 0.0236(15) -0.0025(11) 0.0125(12) -0.0001(11)
C6' 0.0166(13) 0.0216(14) 0.0242(15) 0.0010(11) 0.0066(11) -0.0010(10)
C7' 0.0236(13) 0.0164(13) 0.0151(13) 0.0010(10) 0.0059(11) 0.0023(10)
C8' 0.0204(13) 0.0173(12) 0.0155(13) 0.0031(10) 0.0095(11) 0.0020(10)
C9' 0.0237(13) 0.0160(12) 0.0227(15) 0.0049(10) 0.0167(11) 0.0011(10)
C10' 0.0262(14) 0.0193(13) 0.0241(15) 0.0020(11) 0.0163(12) 0.0008(11)
C11' 0.0442(17) 0.0217(14) 0.0262(16) 0.0006(12) 0.0229(14) 0.0003(13)
C12' 0.0484(18) 0.0227(15) 0.0398(19) 0.0072(13) 0.0367(16) 0.0096(13)
C13' 0.0296(15) 0.0292(16) 0.0412(19) 0.0111(13) 0.0257(14) 0.0091(12)
C14' 0.0236(14) 0.0259(14) 0.0260(15) 0.0061(12) 0.0154(12) 0.0022(11)
C15' 0.0227(13) 0.0139(12) 0.0124(13) -0.0012(10) 0.0081(10) 0.0000(10)
C16' 0.0228(13) 0.0189(13) 0.0254(15) 0.0014(11) 0.0140(12) 0.0008(11)
C17' 0.0282(15) 0.0185(13) 0.0277(16) 0.0033(11) 0.0123(12) 0.0074(11)
C18' 0.0347(15) 0.0134(12) 0.0211(14) 0.0001(10) 0.0154(12) -0.0003(11)
C19' 0.0292(14) 0.0177(13) 0.0206(14) -0.0022(11) 0.0154(12) -0.0033(11)
C20' 0.0221(13) 0.0182(13) 0.0209(14) -0.0011(10) 0.0114(11) -0.0008(10)
C21' 0.0187(12) 0.0109(11) 0.0143(13) 0.0009(9) 0.0059(10) -0.0018(9)
C22' 0.0188(12) 0.0146(12) 0.0193(14) -0.0008(10) 0.0091(11) -0.0019(10)
C23' 0.0195(13) 0.0171(13) 0.0186(14) -0.0009(10) 0.0030(11) -0.0005(10)
C24' 0.0286(14) 0.0175(13) 0.0123(13) 0.0014(10) 0.0063(11) -0.0013(11)
C25' 0.0280(14) 0.0175(13) 0.0198(15) -0.0023(10) 0.0139(12) -0.0026(11)
C26' 0.0174(12) 0.0143(12) 0.0163(13) -0.0009(10) 0.0069(10) -0.0014(10)
Cl1A 0.0442(6) 0.0533(6) 0.0556(7) -0.0092(5) 0.0123(5) 0.0027(5)
Cl2A 0.1186(15) 0.0255(6) 0.0344(9) 0.0045(6) 0.0295(8) 0.0170(7)
Cl3A 0.0751(7) 0.0398(5) 0.0328(5) 0.0007(4) -0.0049(5) -0.0094(5)
C1A 0.055(2) 0.0254(16) 0.032(2) -0.0011(14) 0.0135(17) 0.0050(17)
Cl1B 0.0442(6) 0.0533(6) 0.0556(7) -0.0092(5) 0.0123(5) 0.0027(5)
Cl2B 0.1186(15) 0.0255(6) 0.0344(9) 0.0045(6) 0.0295(8) 0.0170(7)
Cl3B 0.0751(7) 0.0398(5) 0.0328(5) 0.0007(4) -0.0049(5) -0.0094(5)
C1B 0.055(2) 0.0254(16) 0.032(2) -0.0011(14) 0.0135(17) 0.0050(17)

loop_
_atom_type_symbol
_atom_type_description
_atom_type_scat_dispersion_real
_atom_type_scat_dispersion_imag
_atom_type_scat_source
C C 0.0033 0.0016 'International Tables Vol C Tables 4.2.6.8 and 6.1.1.4'
H H 0.0000 0.0000 'International Tables Vol C Tables 4.2.6.8 and 6.1.1.4'
Cl Cl 0.1484 0.1585 'International Tables Vol C Tables 4.2.6.8 and 6.1.1.4'
N N 0.0061 0.0033 'International Tables Vol C Tables 4.2.6.8 and 6.1.1.4'
O O 0.0106 0.0060 'International Tables Vol C Tables 4.2.6.8 and 6.1.1.4'

loop_
_geom_angle_atom_site_label_1
_geom_angle_atom_site_label_2
_geom_angle_atom_site_label_3
_geom_angle
C1 N1 C2 111.68(19)
C1 N1 C15 117.95(19)
C2 N1 C15 119.77(19)
C1 N2 N3 113.9(2)
N4 N3 N2 120.09(19)
C21 N3 N2 114.11(19)
C21 N3 N4 117.82(19)
C2 N4 N3 113.9(2)
O1 N5 C18 118.0(2)
O2 N5 O1 123.7(2)
O2 N5 C18 118.3(2)
O3 N6 O4 124.7(2)
O3 N6 C26 117.5(2)
O4 N6 C26 117.6(2)
O11 N7 C24 117.9(2)
O12 N7 O11 124.4(2)
O12 N7 C24 117.7(2)
O9 N8 O10 125.5(2)
O9 N8 C22 117.8(2)
O10 N8 C22 116.5(2)
N1 C1 C3 119.9(2)
N2 C1 N1 120.5(2)
N2 C1 C3 119.3(2)
N1 C2 C9 119.6(2)
N4 C2 N1 120.6(2)
N4 C2 C9 119.8(2)
C4 C3 C1 120.0(2)
C8 C3 C1 119.9(2)
C8 C3 C4 120.0(2)
C3 C4 H4 120.1
C5 C4 C3 119.8(3)
C5 C4 H4 120.1
C4 C5 H5 119.9
C4 C5 C6 120.3(3)
C6 C5 H5 119.9
C5 C6 H6 120.1
C7 C6 C5 119.9(3)
C7 C6 H6 120.1
C6 C7 H7 119.8
C6 C7 C8 120.4(3)
C8 C7 H7 119.8
C3 C8 H8 120.2
C7 C8 C3 119.6(3)
C7 C8 H8 120.2
C10 C9 C2 120.3(2)
C10 C9 C14 119.5(2)
C14 C9 C2 120.0(2)
C9 C10 H10 119.9
C11 C10 C9 120.2(2)
C11 C10 H10 119.9
C10 C11 H11 120.0
C12 C11 C10 120.1(3)
C12 C11 H11 120.0
C11 C12 H12 120.1
C11 C12 C13 119.8(3)
C13 C12 H12 120.1
C12 C13 H13 119.7
C14 C13 C12 120.6(3)
C14 C13 H13 119.7
C9 C14 H14 120.1
C13 C14 C9 119.8(2)
C13 C14 H14 120.1
C16 C15 N1 119.6(2)
C16 C15 C20 119.3(2)
C20 C15 N1 121.0(2)
C15 C16 H16 119.9
C17 C16 C15 120.3(2)
C17 C16 H16 119.9
C16 C17 H17 120.4
C18 C17 C16 119.1(2)
C18 C17 H17 120.4
C17 C18 N5 119.4(2)
C17 C18 C19 121.6(2)
C19 C18 N5 119.0(2)
C18 C19 H19 120.2
C20 C19 C18 119.6(2)
C20 C19 H19 120.2
C15 C20 H20 120.0
C19 C20 C15 120.1(2)
C19 C20 H20 120.0
N3 C21 C22 125.3(2)
N3 C21 C26 119.1(2)
C22 C21 C26 115.6(2)
C21 C22 N8 123.4(2)
C23 C22 N8 114.3(2)
C23 C22 C21 122.3(2)
C22 C23 H23 120.6
C22 C23 C24 118.8(2)
C24 C23 H23 120.6
C23 C24 N7 119.2(2)
C25 C24 N7 119.0(2)
C25 C24 C23 121.7(2)
C24 C25 H25 120.9
C26 C25 C24 118.1(2)
C26 C25 H25 120.9
C21 C26 N6 121.0(2)
C25 C26 N6 115.5(2)
C25 C26 C21 123.3(2)
C2' N1' C1' 111.26(19)
C15' N1' C1' 123.2(2)
C15' N1' C2' 121.5(2)
C1' N2' N3' 113.8(2)
N4' N3' N2' 116.35(18)
C21' N3' N2' 114.80(19)
C21' N3' N4' 115.01(19)
C2' N4' N3' 113.5(2)
O1' N5' O2' 123.7(2)
O1' N5' C18' 117.2(2)
O2' N5' C18' 119.1(2)
O3' N6' C26' 117.8(2)
O4' N6' O3' 125.1(2)
O4' N6' C26' 116.9(2)
O11' N7' C24' 118.0(2)
O12' N7' O11' 124.5(2)
O12' N7' C24' 117.4(2)
O9' N8' C22' 117.4(2)
O10' N8' O9' 124.9(2)
O10' N8' C22' 117.5(2)
N1' C1' C3' 121.2(2)
N2' C1' N1' 119.5(2)
N2' C1' C3' 119.0(2)
N1' C2' C9' 121.0(2)
N4' C2' N1' 120.1(2)
N4' C2' C9' 118.6(2)
C4' C3' C1' 119.1(2)
C8' C3' C1' 121.4(2)
C8' C3' C4' 119.5(2)
C3' C4' H4' 120.2
C5' C4' C3' 119.6(2)
C5' C4' H4' 120.2
C4' C5' H5' 119.7
C4' C5' C6' 120.6(2)
C6' C5' H5' 119.7
C5' C6' H6' 120.0
C5' C6' C7' 120.0(2)
C7' C6' H6' 120.0
C6' C7' H7' 120.0
C8' C7' C6' 120.0(2)
C8' C7' H7' 120.0
C3' C8' H8' 119.8
C7' C8' C3' 120.4(2)
C7' C8' H8' 119.8
C10' C9' C2' 120.7(2)
C10' C9' C14' 120.0(2)
C14' C9' C2' 119.4(2)
C9' C10' H10' 120.2
C9' C10' C11' 119.7(3)
C11' C10' H10' 120.2
C10' C11' H11' 119.9
C12' C11' C10' 120.2(3)
C12' C11' H11' 119.9
C11' C12' H12' 119.9
C13' C12' C11' 120.1(3)
C13' C12' H12' 119.9
C12' C13' H13' 119.8
C12' C13' C14' 120.4(3)
C14' C13' H13' 119.8
C9' C14' H14' 120.2
C13' C14' C9' 119.6(3)
C13' C14' H14' 120.2
C16' C15' N1' 121.3(2)
C16' C15' C20' 119.2(2)
C20' C15' N1' 119.5(2)
C15' C16' H16' 120.0
C17' C16' C15' 119.9(2)
C17' C16' H16' 120.0
C16' C17' H17' 120.3
C16' C17' C18' 119.4(2)
C18' C17' H17' 120.3
C17' C18' N5' 119.4(2)
C19' C18' N5' 118.9(2)
C19' C18' C17' 121.7(2)
C18' C19' H19' 120.5
C18' C19' C20' 119.1(2)
C20' C19' H19' 120.5
C15' C20' H20' 119.7
C19' C20' C15' 120.5(2)
C19' C20' H20' 119.7
N3' C21' C22' 122.9(2)
N3' C21' C26' 122.2(2)
C22' C21' C26' 114.9(2)
C21' C22' N8' 122.3(2)
C23' C22' N8' 114.4(2)
C23' C22' C21' 123.2(2)
C22' C23' H23' 120.8
C22' C23' C24' 118.3(2)
C24' C23' H23' 120.8
C23' C24' N7' 119.3(2)
C25' C24' N7' 119.1(2)
C25' C24' C23' 121.5(2)
C24' C25' H25' 120.5
C26' C25' C24' 119.1(2)
C26' C25' H25' 120.5
C21' C26' N6' 122.0(2)
C25' C26' N6' 115.3(2)
C25' C26' C21' 122.5(2)
Cl1A C1A H1A 108.8
Cl2A C1A Cl1A 111.7(2)
Cl2A C1A H1A 108.8
Cl3A C1A Cl1A 107.6(2)
Cl3A C1A Cl2A 111.0(2)
Cl3A C1A H1A 108.8
Cl1B C1B H1B 109.0
Cl2B C1B Cl1B 102.9(16)
Cl2B C1B H1B 109.0
Cl3B C1B Cl1B 103.4(14)
Cl3B C1B Cl2B 122.6(19)
Cl3B C1B H1B 109.0

loop_
_geom_bond_atom_site_label_1
_geom_bond_atom_site_label_2
_geom_bond_distance
O1 N5 1.228(3)
O2 N5 1.226(3)
O3 N6 1.220(3)
O4 N6 1.229(3)
O9 N8 1.214(3)
O10 N8 1.225(3)
O11 N7 1.227(3)
O12 N7 1.226(3)
N1 C1 1.427(3)
N1 C2 1.428(3)
N1 C15 1.430(3)
N2 N3 1.401(3)
N2 C1 1.279(3)
N3 N4 1.387(3)
N3 C21 1.382(3)
N4 C2 1.285(3)
N5 C18 1.462(3)
N6 C26 1.473(3)
N7 C24 1.465(3)
N8 C22 1.472(3)
C1 C3 1.476(3)
C2 C9 1.467(4)
C3 C4 1.395(4)
C3 C8 1.393(4)
C4 H4 0.9500
C4 C5 1.385(4)
C5 H5 0.9500
C5 C6 1.390(4)
C6 H6 0.9500
C6 C7 1.384(4)
C7 H7 0.9500
C7 C8 1.391(4)
C8 H8 0.9500
C9 C10 1.393(4)
C9 C14 1.401(4)
C10 H10 0.9500
C10 C11 1.389(4)
C11 H11 0.9500
C11 C12 1.385(4)
C12 H12 0.9500
C12 C13 1.393(4)
C13 H13 0.9500
C13 C14 1.380(4)
C14 H14 0.9500
C15 C16 1.392(4)
C15 C20 1.399(4)
C16 H16 0.9500
C16 C17 1.385(4)
C17 H17 0.9500
C17 C18 1.376(4)
C18 C19 1.376(4)
C19 H19 0.9500
C19 C20 1.376(4)
C20 H20 0.9500
C21 C22 1.405(3)
C21 C26 1.409(4)
C22 C23 1.383(4)
C23 H23 0.9500
C23 C24 1.383(4)
C24 C25 1.379(4)
C25 H25 0.9500
C25 C26 1.376(4)
O1' N5' 1.224(3)
O2' N5' 1.224(3)
O3' N6' 1.224(3)
O4' N6' 1.222(3)
O9' N8' 1.228(3)
O10' N8' 1.223(3)
O11' N7' 1.228(3)
O12' N7' 1.224(3)
N1' C1' 1.427(3)
N1' C2' 1.421(3)
N1' C15' 1.421(3)
N2' N3' 1.403(3)
N2' C1' 1.281(3)
N3' N4' 1.401(3)
N3' C21' 1.381(3)
N4' C2' 1.278(3)
N5' C18' 1.465(3)
N6' C26' 1.465(3)
N7' C24' 1.465(3)
N8' C22' 1.471(3)
C1' C3' 1.475(3)
C2' C9' 1.478(3)
C3' C4' 1.403(4)
C3' C8' 1.392(4)
C4' H4' 0.9500
C4' C5' 1.384(4)
C5' H5' 0.9500
C5' C6' 1.385(4)
C6' H6' 0.9500
C6' C7' 1.388(4)
C7' H7' 0.9500
C7' C8' 1.386(4)
C8' H8' 0.9500
C9' C10' 1.390(4)
C9' C14' 1.394(4)
C10' H10' 0.9500
C10' C11' 1.391(4)
C11' H11' 0.9500
C11' C12' 1.382(4)
C12' H12' 0.9500
C12' C13' 1.379(4)
C13' H13' 0.9500
C13' C14' 1.390(4)
C14' H14' 0.9500
C15' C16' 1.396(4)
C15' C20' 1.402(4)
C16' H16' 0.9500
C16' C17' 1.382(4)
C17' H17' 0.9500
C17' C18' 1.384(4)
C18' C19' 1.371(4)
C19' H19' 0.9500
C19' C20' 1.379(4)
C20' H20' 0.9500
C21' C22' 1.409(3)
C21' C26' 1.414(4)
C22' C23' 1.377(4)
C23' H23' 0.9500
C23' C24' 1.379(4)
C24' C25' 1.376(4)
C25' H25' 0.9500
C25' C26' 1.375(4)
Cl1A C1A 1.759(4)
Cl2A C1A 1.757(4)
Cl3A C1A 1.750(4)
C1A H1A 1.0000
Cl1B C1B 1.77(2)
Cl2B C1B 1.755(19)
Cl3B C1B 1.736(19)
C1B H1B 1.0000
